data_4107134
loop_
_publ_author_name
'Hayato Tsurugi'
'Teruhiko Saito'
'Hiromasa Tanahashi'
'John Arnold'
'Kazushi Mashima'

_publ_section_title
;
 Carbon Radical Generation by d0 Tantalum Complexes with \a-Diimine
 Ligands through Ligand-Centered Redox Processes
;
_journal_name_full 'Journal of the American Chemical Society'
_journal_page_first 18673
_journal_page_last 18683
_journal_paper_doi 10.1021/ja204665s
_journal_volume 133
_journal_year 2011
_chemical_formula_moiety 'C26 H36 Cl4 N2 Ta'
_chemical_formula_sum 'C26 H36 Cl4 N2 Ta'
_chemical_formula_weight 699.32
_chemical_name_common 8b
_chemical_name_systematic
; 
 ? 
;
_space_group_IT_number 62
_symmetry_cell_setting orthorhombic
_symmetry_Int_Tables_number 62
_symmetry_space_group_name_Hall '-P 2ac 2n'
_symmetry_space_group_name_H-M 'P n m a'
_atom_sites_solution_hydrogens geom
_atom_sites_solution_primary direct
_atom_sites_solution_secondary difmap
_audit_creation_method SHELXL-97
_cell_angle_alpha 90.00
_cell_angle_beta 90.00
_cell_angle_gamma 90.00
_cell_formula_units_Z 4
_cell_length_a 12.961(4)
_cell_length_b 21.687(6)
_cell_length_c 10.283(3)
_cell_measurement_reflns_used 6930
_cell_measurement_temperature 113(2)
_cell_measurement_theta_max 27.48
_cell_measurement_theta_min 3.14
_cell_volume 2890.4(15)
_computing_cell_refinement CrystalClear
_computing_data_collection 'CrystalClear (Rigaku, 2007)'
_computing_data_reduction CrystalClear
_computing_molecular_graphics 'CrystalStructure 4.0'
_computing_publication_material 'CrystalStructure 4.0 (Rigaku, 2010)'
_computing_structure_refinement 'SHELXL97 (Sheldrick, 2008)'
_computing_structure_solution 'SHELXS97 (Sheldrick, 2008)'
_diffrn_ambient_temperature 113(2)
_diffrn_detector_area_resol_mean 7.314
_diffrn_measured_fraction_theta_full 0.996
_diffrn_measured_fraction_theta_max 0.996
_diffrn_measurement_device_type 'Rigaku Mercury70'
_diffrn_measurement_method \w
_diffrn_radiation_monochromator graphite
_diffrn_radiation_source 'fine-focus sealed tube'
_diffrn_radiation_type MoK\a
_diffrn_radiation_wavelength 0.71075
_diffrn_reflns_av_R_equivalents 0.0453
_diffrn_reflns_av_sigmaI/netI 0.0265
_diffrn_reflns_limit_h_max 16
_diffrn_reflns_limit_h_min -16
_diffrn_reflns_limit_k_max 28
_diffrn_reflns_limit_k_min -26
_diffrn_reflns_limit_l_max 13
_diffrn_reflns_limit_l_min -13
_diffrn_reflns_number 26252
_diffrn_reflns_theta_full 27.48
_diffrn_reflns_theta_max 27.48
_diffrn_reflns_theta_min 3.14
_exptl_absorpt_coefficient_mu 4.190
_exptl_absorpt_correction_T_max 0.4879
_exptl_absorpt_correction_T_min 0.1877
_exptl_absorpt_correction_type multi-scan
_exptl_absorpt_process_details 'REQAB (Rigaku, 1998)'
_exptl_crystal_colour blue
_exptl_crystal_density_diffrn 1.607
_exptl_crystal_description block
_exptl_crystal_F_000 1388
_exptl_crystal_size_max 0.60
_exptl_crystal_size_mid 0.20
_exptl_crystal_size_min 0.20
_refine_diff_density_max 2.110
_refine_diff_density_min -2.286
_refine_diff_density_rms 0.348
_refine_ls_extinction_method none
_refine_ls_goodness_of_fit_ref 1.256
_refine_ls_hydrogen_treatment constr
_refine_ls_matrix_type full
_refine_ls_number_parameters 154
_refine_ls_number_reflns 3396
_refine_ls_number_restraints 0
_refine_ls_restrained_S_all 1.256
_refine_ls_R_factor_all 0.0341
_refine_ls_R_factor_gt 0.0293
_refine_ls_shift/su_max 0.000
_refine_ls_shift/su_mean 0.000
_refine_ls_structure_factor_coef Fsqd
_refine_ls_weighting_details 'calc w=1/[\s^2^(Fo^2^)+(0.0571P)^2^+3.1089P] where P=(Fo^2^+2Fc^2^)/3'
_refine_ls_weighting_scheme calc
_refine_ls_wR_factor_gt 0.0801
_refine_ls_wR_factor_ref 0.1019
_reflns_number_gt 3213
_reflns_number_total 3396
_reflns_threshold_expression >2sigma(I)
_cod_data_source_file ja204665s_si_002_5.cif
_cod_data_source_block 8b
_cod_original_cell_volume 2890.3(14)
_cod_database_code 4107134

loop_
_symmetry_equiv_pos_as_xyz
'x, y, z'
'-x+1/2, y+1/2, z+1/2'
'x, -y+1/2, z'
'-x+1/2, -y, z+1/2'
'-x, -y, -z'
'x-1/2, -y-1/2, -z-1/2'
'-x, y-1/2, -z'
'x-1/2, y, -z-1/2'

loop_
_atom_site_label
_atom_site_type_symbol
_atom_site_fract_x
_atom_site_fract_y
_atom_site_fract_z
_atom_site_U_iso_or_equiv
_atom_site_adp_type
_atom_site_occupancy
_atom_site_symmetry_multiplicity
_atom_site_calc_flag
_atom_site_refinement_flags
Ta1 Ta -0.025755(14) 0.2500 0.077640(19) 0.01665(10) Uani 1 2 d S
Cl1 Cl -0.00108(12) 0.2500 -0.14581(13) 0.0281(3) Uani 1 2 d S
Cl2 Cl -0.13464(8) 0.33430(5) 0.05890(10) 0.0279(2) Uani 1 1 d .
Cl3 Cl -0.05695(10) 0.2500 0.30754(12) 0.0199(2) Uani 1 2 d S
N1 N 0.1029(2) 0.31006(13) 0.1166(3) 0.0130(5) Uani 1 1 d .
C1 C 0.1846(3) 0.28284(16) 0.1705(3) 0.0184(7) Uani 1 1 d .
H1 H 0.2397 0.3060 0.2069 0.022 Uiso 1 1 calc R
C2 C 0.1163(3) 0.37559(17) 0.0867(3) 0.0143(7) Uani 1 1 d .
C3 C 0.1710(3) 0.39116(17) -0.0265(3) 0.0183(7) Uani 1 1 d .
C4 C 0.1877(3) 0.45372(19) -0.0518(4) 0.0233(8) Uani 1 1 d .
H4 H 0.2242 0.4654 -0.1280 0.028 Uiso 1 1 calc R
C5 C 0.1522(3) 0.49900(18) 0.0318(4) 0.0270(8) Uani 1 1 d .
H5 H 0.1648 0.5412 0.0131 0.032 Uiso 1 1 calc R
C6 C 0.0982(3) 0.48256(18) 0.1425(4) 0.0237(8) Uani 1 1 d .
H6 H 0.0738 0.5140 0.1991 0.028 Uiso 1 1 calc R
C7 C 0.0788(3) 0.42101(16) 0.1730(3) 0.0166(7) Uani 1 1 d .
C8 C 0.1778(4) 0.3564(2) -0.2613(4) 0.0389(11) Uani 1 1 d .
H8A H 0.2166 0.3910 -0.2981 0.047 Uiso 1 1 calc R
H8B H 0.1041 0.3664 -0.2606 0.047 Uiso 1 1 calc R
H8C H 0.1893 0.3194 -0.3142 0.047 Uiso 1 1 calc R
C9 C 0.3330(4) 0.3431(2) -0.1155(5) 0.0366(10) Uani 1 1 d .
H9A H 0.3553 0.3257 -0.0321 0.044 Uiso 1 1 calc R
H9B H 0.3596 0.3852 -0.1241 0.044 Uiso 1 1 calc R
H9C H 0.3597 0.3177 -0.1867 0.044 Uiso 1 1 calc R
C10 C 0.2147(3) 0.34426(19) -0.1212(4) 0.0235(8) Uani 1 1 d .
H10 H 0.1891 0.3026 -0.0946 0.028 Uiso 1 1 calc R
C11 C -0.0738(3) 0.4446(2) 0.3189(4) 0.0317(9) Uani 1 1 d .
H11A H -0.1231 0.4358 0.2491 0.038 Uiso 1 1 calc R
H11B H -0.0555 0.4885 0.3172 0.038 Uiso 1 1 calc R
H11C H -0.1050 0.4345 0.4030 0.038 Uiso 1 1 calc R
C12 C 0.0970(4) 0.4127(3) 0.4152(4) 0.0382(12) Uani 1 1 d .
H12A H 0.1617 0.3910 0.3967 0.046 Uiso 1 1 calc R
H12B H 0.0649 0.3950 0.4930 0.046 Uiso 1 1 calc R
H12C H 0.1113 0.4565 0.4299 0.046 Uiso 1 1 calc R
C13 C 0.0235(3) 0.40571(19) 0.2991(4) 0.0190(8) Uani 1 1 d .
H13 H 0.0019 0.3615 0.2948 0.023 Uiso 1 1 calc R

loop_
_atom_site_aniso_label
_atom_site_aniso_U_11
_atom_site_aniso_U_22
_atom_site_aniso_U_33
_atom_site_aniso_U_23
_atom_site_aniso_U_13
_atom_site_aniso_U_12
Ta1 0.01095(14) 0.01783(16) 0.02117(15) 0.000 -0.00304(6) 0.000
Cl1 0.0267(6) 0.0390(8) 0.0185(6) 0.000 -0.0076(5) 0.000
Cl2 0.0244(5) 0.0182(5) 0.0410(5) 0.0012(4) -0.0057(4) 0.0064(4)
Cl3 0.0178(6) 0.0162(6) 0.0257(6) 0.000 0.0064(5) 0.000
N1 0.0139(13) 0.0105(13) 0.0145(12) 0.0001(11) -0.0001(10) 0.0000(10)
C1 0.0128(15) 0.0167(18) 0.0257(17) -0.0031(14) -0.0067(13) -0.0019(13)
C2 0.0132(16) 0.0127(17) 0.0171(16) 0.0015(12) -0.0019(11) -0.0023(13)
C3 0.0164(16) 0.0189(18) 0.0197(16) 0.0025(13) -0.0001(13) 0.0003(13)
C4 0.0223(19) 0.022(2) 0.0254(17) 0.0082(15) 0.0019(15) -0.0029(15)
C5 0.0285(19) 0.0146(19) 0.038(2) 0.0087(16) 0.0023(16) -0.0024(16)
C6 0.0234(18) 0.0163(18) 0.031(2) -0.0014(15) -0.0004(15) 0.0008(14)
C7 0.0161(15) 0.0139(16) 0.0199(16) -0.0008(13) 0.0002(13) 0.0020(13)
C8 0.059(3) 0.039(3) 0.0188(19) 0.0042(18) 0.0005(19) -0.009(2)
C9 0.031(2) 0.036(3) 0.043(2) -0.005(2) 0.015(2) 0.0032(19)
C10 0.028(2) 0.025(2) 0.0174(17) -0.0016(14) 0.0056(15) -0.0005(15)
C11 0.031(2) 0.034(2) 0.030(2) 0.0039(17) 0.0091(17) 0.0099(18)
C12 0.030(2) 0.063(4) 0.022(2) -0.0011(19) -0.0024(15) -0.001(2)
C13 0.0218(19) 0.0160(19) 0.0193(17) -0.0027(14) 0.0017(12) 0.0012(12)

loop_
_atom_type_symbol
_atom_type_description
_atom_type_scat_dispersion_real
_atom_type_scat_dispersion_imag
_atom_type_scat_source
C C 0.0033 0.0016 'International Tables Vol C Tables 4.2.6.8 and 6.1.1.4'
H H 0.0000 0.0000 'International Tables Vol C Tables 4.2.6.8 and 6.1.1.4'
Cl Cl 0.1484 0.1585 'International Tables Vol C Tables 4.2.6.8 and 6.1.1.4'
N N 0.0061 0.0033 'International Tables Vol C Tables 4.2.6.8 and 6.1.1.4'
Ta Ta -0.7052 6.5227 'International Tables Vol C Tables 4.2.6.8 and 6.1.1.4'

loop_
_geom_angle_atom_site_label_1
_geom_angle_atom_site_label_2
_geom_angle_atom_site_label_3
_geom_angle
_geom_angle_site_symmetry_1
_geom_angle_site_symmetry_3
N1 Ta1 N1 74.44(15) 3 .
N1 Ta1 Cl2 90.56(8) 3 3
N1 Ta1 Cl2 164.61(8) . 3
N1 Ta1 Cl2 164.60(8) 3 .
N1 Ta1 Cl2 90.56(8) . .
Cl2 Ta1 Cl2 104.16(6) 3 .
N1 Ta1 Cl1 94.44(8) 3 .
N1 Ta1 Cl1 94.44(8) . .
Cl2 Ta1 Cl1 90.09(4) 3 .
Cl2 Ta1 Cl1 90.09(4) . .
N1 Ta1 Cl3 86.97(8) 3 .
N1 Ta1 Cl3 86.97(8) . .
Cl2 Ta1 Cl3 88.81(3) 3 .
Cl2 Ta1 Cl3 88.81(3) . .
Cl1 Ta1 Cl3 178.22(5) . .
C1 N1 C2 115.0(3) . .
C1 N1 Ta1 115.1(2) . .
C2 N1 Ta1 129.8(2) . .
N1 C1 C1 116.29(19) . 3
N1 C1 H1 121.9 . .
C1 C1 H1 121.9 3 .
C3 C2 C7 121.8(3) . .
C3 C2 N1 117.8(3) . .
C7 C2 N1 120.3(3) . .
C4 C3 C2 117.7(3) . .
C4 C3 C10 118.3(3) . .
C2 C3 C10 124.0(3) . .
C5 C4 C3 121.4(4) . .
C5 C4 H4 119.3 . .
C3 C4 H4 119.3 . .
C6 C5 C4 119.8(4) . .
C6 C5 H5 120.1 . .
C4 C5 H5 120.1 . .
C5 C6 C7 121.6(4) . .
C5 C6 H6 119.2 . .
C7 C6 H6 119.2 . .
C6 C7 C2 117.7(3) . .
C6 C7 C13 119.1(3) . .
C2 C7 C13 123.1(3) . .
C10 C8 H8A 109.5 . .
C10 C8 H8B 109.5 . .
H8A C8 H8B 109.5 . .
C10 C8 H8C 109.5 . .
H8A C8 H8C 109.5 . .
H8B C8 H8C 109.5 . .
C10 C9 H9A 109.5 . .
C10 C9 H9B 109.5 . .
H9A C9 H9B 109.5 . .
C10 C9 H9C 109.5 . .
H9A C9 H9C 109.5 . .
H9B C9 H9C 109.5 . .
C3 C10 C9 111.0(3) . .
C3 C10 C8 111.7(4) . .
C9 C10 C8 110.4(4) . .
C3 C10 H10 107.9 . .
C9 C10 H10 107.9 . .
C8 C10 H10 107.9 . .
C13 C11 H11A 109.5 . .
C13 C11 H11B 109.5 . .
H11A C11 H11B 109.5 . .
C13 C11 H11C 109.5 . .
H11A C11 H11C 109.5 . .
H11B C11 H11C 109.5 . .
C13 C12 H12A 109.5 . .
C13 C12 H12B 109.5 . .
H12A C12 H12B 109.5 . .
C13 C12 H12C 109.5 . .
H12A C12 H12C 109.5 . .
H12B C12 H12C 109.5 . .
C7 C13 C11 112.4(3) . .
C7 C13 C12 110.5(3) . .
C11 C13 C12 110.7(4) . .
C7 C13 H13 107.7 . .
C11 C13 H13 107.7 . .
C12 C13 H13 107.7 . .

loop_
_geom_bond_atom_site_label_1
_geom_bond_atom_site_label_2
_geom_bond_distance
_geom_bond_site_symmetry_2
Ta1 N1 2.154(3) 3
Ta1 N1 2.154(3) .
Ta1 Cl2 2.3175(11) 3
Ta1 Cl2 2.3176(11) .
Ta1 Cl1 2.3199(15) .
Ta1 Cl3 2.3983(14) .
N1 C1 1.333(4) .
N1 C2 1.464(5) .
C1 C1 1.425(7) 3
C1 H1 0.9500 .
C2 C3 1.405(5) .
C2 C7 1.412(5) .
C3 C4 1.398(5) .
C3 C10 1.517(5) .
C4 C5 1.384(6) .
C4 H4 0.9500 .
C5 C6 1.383(6) .
C5 H5 0.9500 .
C6 C7 1.394(5) .
C6 H6 0.9500 .
C7 C13 1.518(5) .
C8 C10 1.540(6) .
C8 H8A 0.9800 .
C8 H8B 0.9800 .
C8 H8C 0.9800 .
C9 C10 1.535(6) .
C9 H9A 0.9800 .
C9 H9B 0.9800 .
C9 H9C 0.9800 .
C10 H10 1.0000 .
C11 C13 1.531(5) .
C11 H11A 0.9800 .
C11 H11B 0.9800 .
C11 H11C 0.9800 .
C12 C13 1.534(6) .
C12 H12A 0.9800 .
C12 H12B 0.9800 .
C12 H12C 0.9800 .
C13 H13 1.0000 .

loop_
_geom_torsion_atom_site_label_1
_geom_torsion_atom_site_label_2
_geom_torsion_atom_site_label_3
_geom_torsion_atom_site_label_4
_geom_torsion
_geom_torsion_site_symmetry_1
_geom_torsion_site_symmetry_4
N1 Ta1 N1 C1 -14.0(3) 3 .
Cl2 Ta1 N1 C1 -0.6(5) 3 .
Cl2 Ta1 N1 C1 162.5(2) . .
Cl1 Ta1 N1 C1 -107.4(2) . .
Cl3 Ta1 N1 C1 73.7(2) . .
N1 Ta1 N1 C2 162.5(2) 3 .
Cl2 Ta1 N1 C2 175.8(2) 3 .
Cl2 Ta1 N1 C2 -21.0(3) . .
Cl1 Ta1 N1 C2 69.1(3) . .
Cl3 Ta1 N1 C2 -109.8(3) . .
C2 N1 C1 C1 -164.60(19) . 3
Ta1 N1 C1 C1 12.4(3) . 3
C1 N1 C2 C3 79.4(4) . .
Ta1 N1 C2 C3 -97.1(4) . .
C1 N1 C2 C7 -97.9(4) . .
Ta1 N1 C2 C7 85.6(4) . .
C7 C2 C3 C4 0.1(5) . .
N1 C2 C3 C4 -177.2(3) . .
C7 C2 C3 C10 178.8(3) . .
N1 C2 C3 C10 1.6(5) . .
C2 C3 C4 C5 0.3(6) . .
C10 C3 C4 C5 -178.5(4) . .
C3 C4 C5 C6 -0.5(6) . .
C4 C5 C6 C7 0.3(6) . .
C5 C6 C7 C2 0.1(6) . .
C5 C6 C7 C13 177.2(4) . .
C3 C2 C7 C6 -0.3(5) . .
N1 C2 C7 C6 176.9(3) . .
C3 C2 C7 C13 -177.2(3) . .
N1 C2 C7 C13 0.0(5) . .
C4 C3 C10 C9 68.4(5) . .
C2 C3 C10 C9 -110.3(4) . .
C4 C3 C10 C8 -55.2(5) . .
C2 C3 C10 C8 126.0(4) . .
C6 C7 C13 C11 48.5(5) . .
C2 C7 C13 C11 -134.5(4) . .
C6 C7 C13 C12 -75.7(5) . .
C2 C7 C13 C12 101.2(5) . .
